data_2017524
loop_
_publ_author_name
'Gautier, Romain'
'Colin, Jean-Fran\,cois'
'Le Fur, Eric'

_publ_section_title
;
 Two caesium vanadium hydrogenphosphates with tunnelled structures:
 Cs~2~V~2~O~3~(PO~4~)(HPO~4~) and
 Cs~2~[(VO)~3~(HPO~4~)~4~(H~2~O)]&#x00B7;H~2~O
;
_journal_coeditor_code SQ3221
_journal_issue 2
_journal_name_full 'Acta Crystallographica Section C'
_journal_page_first i12
_journal_page_last i15
_journal_paper_doi 10.1107/S010827010905433X
_journal_volume 66
_journal_year 2010
_chemical_formula_iupac 'Cs2 [(V O)3 (H P O4)4 (H 2O)], H2 O'
_chemical_formula_moiety 'Cs2 O21 P4 V3'
_chemical_formula_sum 'Cs2 O21 P4 V3'
_chemical_formula_weight 878.52
_chemical_name_systematic
;
dicaesium tris[oxidovanadate(IV)] hydrogenphosphate dihydrate
;
_space_group_IT_number 14
_symmetry_cell_setting monoclinic
_symmetry_space_group_name_Hall '-P 2ybc'
_symmetry_space_group_name_H-M 'P 1 21/c 1'
_atom_sites_solution_primary direct
_atom_sites_solution_secondary difmap
_audit_creation_method SHELXL-97
_cell_angle_alpha 90.000
_cell_angle_beta 96.7859(6)
_cell_angle_gamma 90.000
_cell_formula_units_Z 4
_cell_length_a 12.54650(10)
_cell_length_b 11.91810(10)
_cell_length_c 12.65310(10)
_cell_measurement_reflns_used 29575
_cell_measurement_temperature 293(2)
_cell_measurement_theta_max 42.11
_cell_measurement_theta_min 2.91
_cell_volume 1878.77(3)
_computing_cell_refinement 'DIRAX/LSQ (Duisenberg, 1998)'
_computing_data_collection 'COLLECT (Nonius, 1998)'
_computing_data_reduction 'EvalCCD (Duisenberg, 1998)'
_computing_molecular_graphics 'DIAMOND (Brandenburg, 2005)'
_computing_publication_material 'WinGX publication routines (Farrugia, 1999)'
_computing_structure_refinement 'SHELXL97 (Sheldrick, 2008)'
_computing_structure_solution 'SIR97 (Altomare <i>et al.</i>,  1999)'
_diffrn_ambient_temperature 293(2)
_diffrn_measured_fraction_theta_full 0.988
_diffrn_measured_fraction_theta_max 0.988
_diffrn_measurement_device_type '95mm CCD camera on \k-goniostat'
_diffrn_measurement_method 'CCD rotation images, thick slices'
_diffrn_radiation_type MoK\a
_diffrn_radiation_wavelength 0.71073
_diffrn_reflns_av_R_equivalents 0.0500
_diffrn_reflns_av_sigmaI/netI 0.0554
_diffrn_reflns_limit_h_max 23
_diffrn_reflns_limit_h_min -16
_diffrn_reflns_limit_k_max 22
_diffrn_reflns_limit_k_min -21
_diffrn_reflns_limit_l_max 22
_diffrn_reflns_limit_l_min -23
_diffrn_reflns_number 40158
_diffrn_reflns_theta_full 42.00
_diffrn_reflns_theta_max 42.00
_diffrn_reflns_theta_min 3.24
_exptl_absorpt_coefficient_mu 5.724
_exptl_absorpt_correction_T_max 0.293
_exptl_absorpt_correction_T_min 0.208
_exptl_absorpt_correction_type empirical
_exptl_absorpt_process_details '(SADABS; Sheldrick, 2002)'
_exptl_crystal_colour 'light green'
_exptl_crystal_density_diffrn 3.106
_exptl_crystal_density_method 'not measured'
_exptl_crystal_description block
_exptl_crystal_F_000 1628
_exptl_crystal_size_max 0.30
_exptl_crystal_size_mid 0.25
_exptl_crystal_size_min 0.19
_refine_diff_density_max 3.640
_refine_diff_density_min -3.143
_refine_ls_extinction_coef 0.0059(2)
_refine_ls_extinction_expression Fc^*^=kFc[1+0.001xFc^2^\l^3^/sin(2\q)]^-1/4^
_refine_ls_extinction_method SHELXL
_refine_ls_goodness_of_fit_ref 1.021
_refine_ls_hydrogen_treatment undef
_refine_ls_matrix_type full
_refine_ls_number_parameters 272
_refine_ls_number_reflns 12989
_refine_ls_number_restraints 0
_refine_ls_restrained_S_all 1.021
_refine_ls_R_factor_all 0.0668
_refine_ls_R_factor_gt 0.0390
_refine_ls_shift/su_max 0.002
_refine_ls_shift/su_mean 0.000
_refine_ls_structure_factor_coef Fsqd
_refine_ls_weighting_details 'calc w=1/[\s^2^(Fo^2^)+(0.0332P)^2^+3.9230P] where P=(Fo^2^+2Fc^2^)/3'
_refine_ls_weighting_scheme calc
_refine_ls_wR_factor_gt 0.0854
_refine_ls_wR_factor_ref 0.0952
_reflns_number_gt 9367
_reflns_number_total 12989
_reflns_threshold_expression I>2\s(I)
_cod_data_source_file sq3221.cif
_cod_data_source_block II
_cod_original_sg_symbol_H-M P21/c
_cod_database_code 2017524
_cod_database_fobs_code 2017524

loop_
_symmetry_equiv_pos_as_xyz
'x, y, z'
'-x, y+1/2, -z+1/2'
'-x, -y, -z'
'x, -y-1/2, z-1/2'

loop_
_atom_site_type_symbol
_atom_site_label
_atom_site_fract_x
_atom_site_fract_y
_atom_site_fract_z
_atom_site_U_iso_or_equiv
_atom_site_adp_type
_atom_site_calc_flag
_atom_site_refinement_flags
_atom_site_occupancy
_atom_site_disorder_assembly
_atom_site_disorder_group
Cs Cs1 0.066873(15) -0.106653(15) 0.153615(14) 0.02412(4) Uani d . 1 . .
Cs Cs2 0.390468(15) 0.502184(14) 0.142059(17) 0.02623(5) Uani d . 1 . .
V V1 0.14945(2) 0.22911(3) 0.09619(2) 0.00620(5) Uani d . 1 . .
V V2 0.27630(3) 0.00570(3) -0.04448(3) 0.00725(5) Uani d . 1 . .
V V3 0.34623(2) -0.29060(3) -0.13017(3) 0.00733(5) Uani d . 1 . .
P P1 0.36996(4) -0.18651(4) 0.11850(4) 0.00779(8) Uani d . 1 . .
P P2 0.39995(4) 0.18934(4) 0.11256(4) 0.00739(8) Uani d . 1 . .
P P3 0.20471(4) 0.25328(4) -0.14225(4) 0.00746(8) Uani d . 1 . .
P P4 0.10119(4) -0.17968(4) -0.13049(4) 0.00804(8) Uani d . 1 . .
O O1 0.33324(13) -0.24234(14) 0.21541(12) 0.0125(3) Uani d . 1 . .
O O2 0.35621(16) -0.26587(15) 0.02539(13) 0.0167(3) Uani d . 1 . .
O O3 0.30944(14) -0.07573(14) 0.09448(13) 0.0142(3) Uani d . 1 . .
O O4 0.49207(14) -0.15706(19) 0.14799(15) 0.0208(4) Uani d . 1 . .
O O5 0.49990(12) 0.25837(15) 0.12218(15) 0.0154(3) Uani d . 1 . .
O O6 0.38564(12) 0.11858(13) 0.01134(12) 0.0103(2) Uani d . 1 . .
O O7 0.30442(11) 0.26547(13) 0.12418(13) 0.0116(2) Uani d . 1 . .
O O8 0.40734(16) 0.10192(15) 0.20901(14) 0.0166(3) Uani d . 1 . .
O O9 0.14094(12) 0.28822(14) -0.05221(12) 0.0112(2) Uani d . 1 . .
O O10 0.21781(13) 0.12590(13) -0.14772(12) 0.0115(2) Uani d . 1 . .
O O11 0.14399(12) 0.29432(14) -0.24716(11) 0.0110(2) Uani d . 1 . .
O O12 0.31557(13) 0.31397(16) -0.12162(14) 0.0158(3) Uani d . 1 . .
O O13 0.18970(12) -0.26416(15) -0.13833(15) 0.0155(3) Uani d . 1 . .
O O14 0.13744(13) -0.07427(15) -0.06985(15) 0.0159(3) Uani d . 1 . .
O O15 0.00929(11) -0.23386(14) -0.08067(13) 0.0112(2) Uani d . 1 . .
O O16 0.05831(15) -0.1423(2) -0.24791(15) 0.0228(4) Uani d . 1 . .
O O17 0.16945(13) 0.10020(13) 0.06365(13) 0.0113(2) Uani d . 1 . .
O O18 0.34260(13) -0.07011(15) -0.11878(13) 0.0152(3) Uani d . 1 . .
O O19 0.34966(15) -0.42412(15) -0.13020(15) 0.0172(3) Uani d . 1 . .
O O20 0.13741(15) 0.41144(15) 0.13744(14) 0.0161(3) Uani d . 1 . .
O O21 -0.0740(2) 0.4816(2) 0.1034(2) 0.0312(5) Uani d . 1 . .

loop_
_atom_site_aniso_label
_atom_site_aniso_U_11
_atom_site_aniso_U_22
_atom_site_aniso_U_33
_atom_site_aniso_U_12
_atom_site_aniso_U_13
_atom_site_aniso_U_23
Cs1 0.02818(8) 0.02387(8) 0.02180(7) -0.00230(6) 0.00916(6) 0.00571(6)
Cs2 0.02880(8) 0.01398(7) 0.03550(10) -0.00155(6) 0.00211(7) 0.00033(6)
V1 0.00595(10) 0.00711(11) 0.00575(11) -0.00029(9) 0.00154(8) -0.00071(9)
V2 0.00805(11) 0.00673(11) 0.00698(11) 0.00009(9) 0.00092(9) -0.00044(9)
V3 0.00672(10) 0.00896(12) 0.00655(11) -0.00048(9) 0.00172(9) -0.00135(9)
P1 0.00986(17) 0.00852(18) 0.00522(17) 0.00086(15) 0.00184(14) 0.00079(15)
P2 0.00601(16) 0.00900(18) 0.00720(17) -0.00034(14) 0.00093(14) -0.00140(15)
P3 0.00773(17) 0.00970(19) 0.00499(17) 0.00070(15) 0.00095(14) 0.00139(15)
P4 0.00551(16) 0.00943(19) 0.00935(18) -0.00098(14) 0.00160(14) -0.00142(15)
O1 0.0174(6) 0.0144(6) 0.0060(5) -0.0026(5) 0.0035(5) 0.0022(5)
O2 0.0312(9) 0.0123(6) 0.0068(6) 0.0015(6) 0.0032(6) -0.0014(5)
O3 0.0220(7) 0.0114(6) 0.0097(6) 0.0063(6) 0.0037(5) 0.0033(5)
O4 0.0121(6) 0.0368(11) 0.0138(7) -0.0054(7) 0.0028(5) 0.0024(7)
O5 0.0065(5) 0.0194(7) 0.0203(7) -0.0036(5) 0.0019(5) -0.0065(6)
O6 0.0107(5) 0.0122(6) 0.0080(5) -0.0018(5) 0.0019(4) -0.0026(5)
O7 0.0064(5) 0.0118(6) 0.0168(6) 0.0003(4) 0.0022(5) -0.0032(5)
O8 0.0259(8) 0.0142(7) 0.0098(6) 0.0037(6) 0.0026(6) 0.0025(5)
O9 0.0133(6) 0.0139(6) 0.0070(5) 0.0033(5) 0.0038(5) 0.0021(5)
O10 0.0154(6) 0.0096(6) 0.0091(5) 0.0014(5) -0.0003(5) 0.0008(5)
O11 0.0126(5) 0.0151(6) 0.0052(5) 0.0041(5) 0.0006(4) 0.0016(5)
O12 0.0130(6) 0.0207(8) 0.0133(6) -0.0058(6) 0.0000(5) 0.0030(6)
O13 0.0084(5) 0.0144(7) 0.0242(8) 0.0012(5) 0.0043(5) -0.0045(6)
O14 0.0128(6) 0.0123(6) 0.0235(8) -0.0045(5) 0.0052(6) -0.0078(6)
O15 0.0062(5) 0.0151(6) 0.0127(6) -0.0017(5) 0.0022(4) 0.0016(5)
O16 0.0175(7) 0.0359(11) 0.0143(7) -0.0067(7) -0.0016(6) 0.0092(7)
O17 0.0138(6) 0.0087(6) 0.0117(6) 0.0003(5) 0.0024(5) -0.0007(5)
O18 0.0161(6) 0.0166(7) 0.0136(6) 0.0034(6) 0.0047(5) -0.0036(6)
O19 0.0204(7) 0.0107(6) 0.0205(8) -0.0006(6) 0.0031(6) -0.0020(6)
O20 0.0200(7) 0.0120(6) 0.0166(7) 0.0010(6) 0.0036(6) -0.0026(6)
O21 0.0307(11) 0.0225(10) 0.0386(13) 0.0042(8) -0.0037(10) 0.0034(9)

loop_
_atom_type_symbol
_atom_type_description
_atom_type_scat_dispersion_real
_atom_type_scat_dispersion_imag
_atom_type_scat_source
O O 0.0106 0.0060 'International Tables Vol C Tables 4.2.6.8 and 6.1.1.4'
P P 0.1023 0.0942 'International Tables Vol C Tables 4.2.6.8 and 6.1.1.4'
V V 0.3005 0.5294 'International Tables Vol C Tables 4.2.6.8 and 6.1.1.4'
Cs Cs -0.3680 2.1192 'International Tables Vol C Tables 4.2.6.8 and 6.1.1.4'

loop_
_geom_angle_atom_site_label_1
_geom_angle_atom_site_label_2
_geom_angle_atom_site_label_3
_geom_angle_site_symmetry_1
_geom_angle_site_symmetry_3
_geom_angle
_geom_angle_publ_flag
O17 Cs1 O14 . . 51.67(4) ?
O17 Cs1 O3 . . 51.32(4) ?
O14 Cs1 O3 . . 52.77(4) ?
O17 Cs1 O21 . 2_545 97.22(6) ?
O14 Cs1 O21 . 2_545 148.23(6) ?
O3 Cs1 O21 . 2_545 105.13(5) ?
O17 Cs1 O16 . 4_556 156.75(5) ?
O14 Cs1 O16 . 4_556 119.53(5) ?
O3 Cs1 O16 . 4_556 105.54(4) ?
O21 Cs1 O16 2_545 4_556 86.19(6) ?
O17 Cs1 O13 . 4_556 119.94(5) ?
O14 Cs1 O13 . 4_556 129.57(5) ?
O3 Cs1 O13 . 4_556 82.73(4) ?
O21 Cs1 O13 2_545 4_556 55.40(6) ?
O16 Cs1 O13 4_556 4_556 44.92(5) ?
O17 Cs1 O15 . . 95.28(5) ?
O14 Cs1 O15 . . 45.34(4) ?
O3 Cs1 O15 . . 87.54(4) ?
O21 Cs1 O15 2_545 . 166.05(5) ?
O16 Cs1 O15 4_556 . 84.76(5) ?
O13 Cs1 O15 4_556 . 122.24(5) ?
O17 Cs1 O14 . 3 73.13(5) ?
O14 Cs1 O14 . 3 85.58(4) ?
O3 Cs1 O14 . 3 123.14(4) ?
O21 Cs1 O14 2_545 3 91.43(6) ?
O16 Cs1 O14 4_556 3 129.94(5) ?
O13 Cs1 O14 4_556 3 144.09(4) ?
O15 Cs1 O14 . 3 86.29(4) ?
O17 Cs1 O9 . 3 133.37(4) ?
O14 Cs1 O9 . 3 91.33(4) ?
O3 Cs1 O9 . 3 131.51(4) ?
O21 Cs1 O9 2_545 3 118.85(5) ?
O16 Cs1 O9 4_556 3 61.04(5) ?
O13 Cs1 O9 4_556 3 105.22(4) ?
O15 Cs1 O9 . 3 47.24(3) ?
O14 Cs1 O9 3 3 77.20(5) ?
O17 Cs1 O10 . 3 120.48(4) ?
O14 Cs1 O10 . 3 112.55(4) ?
O3 Cs1 O10 . 3 165.24(4) ?
O21 Cs1 O10 2_545 3 87.48(5) ?
O16 Cs1 O10 4_556 3 82.56(4) ?
O13 Cs1 O10 4_556 3 111.17(4) ?
O15 Cs1 O10 . 3 80.85(4) ?
O14 Cs1 O10 3 3 47.39(4) ?
O9 Cs1 O10 3 3 41.87(4) ?
O17 Cs1 O16 . 3 71.38(5) ?
O14 Cs1 O16 . 3 112.44(5) ?
O3 Cs1 O16 . 3 116.00(5) ?
O21 Cs1 O16 2_545 3 52.15(5) ?
O16 Cs1 O16 4_556 3 126.34(3) ?
O13 Cs1 O16 4_556 3 107.54(5) ?
O15 Cs1 O16 . 3 127.48(4) ?
O14 Cs1 O16 3 3 41.24(4) ?
O9 Cs1 O16 3 3 107.02(5) ?
O10 Cs1 O16 3 3 65.68(4) ?
O17 Cs1 O1 . . 91.24(5) ?
O14 Cs1 O1 . . 84.19(4) ?
O3 Cs1 O1 . . 41.52(4) ?
O21 Cs1 O1 2_545 . 91.06(5) ?
O16 Cs1 O1 4_556 . 65.64(4) ?
O13 Cs1 O1 4_556 . 45.50(4) ?
O15 Cs1 O1 . . 94.84(4) ?
O14 Cs1 O1 3 . 164.36(4) ?
O9 Cs1 O1 3 . 114.81(5) ?
O10 Cs1 O1 3 . 148.19(4) ?
O16 Cs1 O1 3 . 134.56(4) ?
O7 Cs2 O2 . 1_565 139.43(5) ?
O7 Cs2 O8 . 2_655 129.92(5) ?
O2 Cs2 O8 1_565 2_655 90.27(5) ?
O7 Cs2 O5 . . 46.09(4) ?
O2 Cs2 O5 1_565 . 142.17(5) ?
O8 Cs2 O5 2_655 . 93.74(5) ?
O7 Cs2 O18 . 4_566 101.44(4) ?
O2 Cs2 O18 1_565 4_566 100.84(5) ?
O8 Cs2 O18 2_655 4_566 65.25(5) ?
O5 Cs2 O18 . 4_566 114.96(5) ?
O7 Cs2 O1 . 1_565 142.98(4) ?
O2 Cs2 O1 1_565 1_565 45.16(4) ?
O8 Cs2 O1 2_655 1_565 71.00(5) ?
O5 Cs2 O1 . 1_565 164.25(4) ?
O18 Cs2 O1 4_566 1_565 55.73(4) ?
O7 Cs2 O20 . . 50.73(4) ?
O2 Cs2 O20 1_565 . 101.50(5) ?
O8 Cs2 O20 2_655 . 144.41(5) ?
O5 Cs2 O20 . . 96.82(5) ?
O18 Cs2 O20 4_566 . 79.51(4) ?
O1 Cs2 O20 1_565 . 93.77(4) ?
O7 Cs2 O19 . 3_655 94.42(4) ?
O2 Cs2 O19 1_565 3_655 107.34(5) ?
O8 Cs2 O19 2_655 3_655 55.44(5) ?
O5 Cs2 O19 . 3_655 48.33(4) ?
O18 Cs2 O19 4_566 3_655 113.01(5) ?
O1 Cs2 O19 1_565 3_655 120.46(4) ?
O20 Cs2 O19 . 3_655 145.14(5) ?
O7 Cs2 O4 . 2_655 70.13(5) ?
O2 Cs2 O4 1_565 2_655 150.30(5) ?
O8 Cs2 O4 2_655 2_655 60.98(5) ?
O5 Cs2 O4 . 2_655 54.51(5) ?
O18 Cs2 O4 4_566 2_655 61.98(5) ?
O1 Cs2 O4 1_565 2_655 112.32(5) ?
O20 Cs2 O4 . 2_655 98.84(5) ?
O19 Cs2 O4 3_655 2_655 63.92(4) ?
O7 Cs2 O19 . 1_565 98.62(5) ?
O2 Cs2 O19 1_565 1_565 47.67(4) ?
O8 Cs2 O19 2_655 1_565 119.64(5) ?
O5 Cs2 O19 . 1_565 99.28(5) ?
O18 Cs2 O19 4_566 1_565 145.38(5) ?
O1 Cs2 O19 1_565 1_565 91.93(4) ?
O20 Cs2 O19 . 1_565 92.03(4) ?
O19 Cs2 O19 3_655 1_565 93.10(5) ?
O4 Cs2 O19 2_655 1_565 152.48(4) ?
O7 Cs2 P1 . 1_565 154.56(3) ?
O2 Cs2 P1 1_565 1_565 23.35(3) ?
O8 Cs2 P1 2_655 1_565 73.75(4) ?
O5 Cs2 P1 . 1_565 155.94(3) ?
O18 Cs2 P1 4_566 1_565 78.95(3) ?
O1 Cs2 P1 1_565 1_565 23.87(3) ?
O20 Cs2 P1 . 1_565 105.29(3) ?
O19 Cs2 P1 3_655 1_565 108.98(3) ?
O4 Cs2 P1 2_655 1_565 128.90(4) ?
O19 Cs2 P1 1_565 1_565 70.98(3) ?
O7 Cs2 P2 . . 22.93(3) ?
O2 Cs2 P2 1_565 . 146.39(4) ?
O8 Cs2 P2 2_655 . 113.27(4) ?
O5 Cs2 P2 . . 23.20(3) ?
O18 Cs2 P2 4_566 . 110.56(3) ?
O1 Cs2 P2 1_565 . 163.64(3) ?
O20 Cs2 P2 . . 73.64(3) ?
O19 Cs2 P2 3_655 . 71.50(3) ?
O4 Cs2 P2 2_655 . 60.93(4) ?
O19 Cs2 P2 1_565 . 98.79(3) ?
P1 Cs2 P2 1_565 . 169.735(14) ?
O17 V1 O15 . 3 100.74(8) ?
O17 V1 O7 . . 94.29(7) ?
O15 V1 O7 3 . 164.96(7) ?
O17 V1 O9 . . 95.07(8) ?
O15 V1 O9 3 . 87.43(6) ?
O7 V1 O9 . . 91.90(7) ?
O17 V1 O11 . 4_566 98.24(8) ?
O15 V1 O11 3 4_566 87.17(6) ?
O7 V1 O11 . 4_566 90.07(7) ?
O9 V1 O11 . 4_566 166.36(7) ?
O17 V1 O20 . . 174.57(7) ?
O15 V1 O20 3 . 84.31(7) ?
O7 V1 O20 . . 80.70(7) ?
O9 V1 O20 . . 83.08(7) ?
O11 V1 O20 4_566 . 83.93(7) ?
O17 V1 Cs1 . 3 65.30(6) ?
O15 V1 Cs1 3 3 51.59(5) ?
O7 V1 Cs1 . 3 138.34(5) ?
O9 V1 Cs1 . 3 56.91(5) ?
O11 V1 Cs1 4_566 3 127.04(5) ?
O20 V1 Cs1 . 3 117.30(5) ?
O17 V1 Cs1 . . 36.05(6) ?
O15 V1 Cs1 3 . 77.26(5) ?
O7 V1 Cs1 . . 115.61(5) ?
O9 V1 Cs1 . . 120.65(5) ?
O11 V1 Cs1 4_566 . 70.17(5) ?
O20 V1 Cs1 . . 148.64(5) ?
Cs1 V1 Cs1 3 . 69.399(16) ?
O17 V1 Cs2 . . 127.34(6) ?
O15 V1 Cs2 3 . 130.91(5) ?
O7 V1 Cs2 . . 34.61(5) ?
O9 V1 Cs2 . . 79.86(5) ?
O11 V1 Cs2 4_566 . 94.31(5) ?
O20 V1 Cs2 . . 47.34(5) ?
Cs1 V1 Cs2 3 . 136.668(14) ?
Cs1 V1 Cs2 . . 148.367(13) ?
O18 V2 O14 . . 98.11(8) ?
O18 V2 O6 . . 101.84(8) ?
O14 V2 O6 . . 160.04(6) ?
O18 V2 O3 . . 99.95(8) ?
O14 V2 O3 . . 89.80(8) ?
O6 V2 O3 . . 87.32(7) ?
O18 V2 O10 . . 101.21(8) ?
O14 V2 O10 . . 89.49(8) ?
O6 V2 O10 . . 86.13(7) ?
O3 V2 O10 . . 158.72(6) ?
O18 V2 O17 . . 174.38(8) ?
O14 V2 O17 . . 76.71(7) ?
O6 V2 O17 . . 83.37(6) ?
O3 V2 O17 . . 78.02(7) ?
O10 V2 O17 . . 81.12(7) ?
O18 V2 Cs1 . . 126.37(7) ?
O14 V2 Cs1 . . 47.21(6) ?
O6 V2 Cs1 . . 118.18(5) ?
O3 V2 Cs1 . . 51.92(5) ?
O10 V2 Cs1 . . 114.89(5) ?
O17 V2 Cs1 . . 48.33(4) ?
O18 V2 Cs2 . 4_565 37.72(7) ?
O14 V2 Cs2 . 4_565 102.65(5) ?
O6 V2 Cs2 . 4_565 92.89(5) ?
O3 V2 Cs2 . 4_565 136.66(5) ?
O10 V2 Cs2 . 4_565 63.97(5) ?
O17 V2 Cs2 . 4_565 145.08(4) ?
Cs1 V2 Cs2 . 4_565 148.925(12) ?
O19 V3 O5 . 3_655 99.75(9) ?
O19 V3 O13 . . 100.71(8) ?
O5 V3 O13 3_655 . 159.53(8) ?
O19 V3 O2 . . 98.66(9) ?
O5 V3 O2 3_655 . 88.47(8) ?
O13 V3 O2 . . 88.51(8) ?
O19 V3 O1 . 4 101.36(9) ?
O5 V3 O1 3_655 4 88.73(7) ?
O13 V3 O1 . 4 87.22(7) ?
O2 V3 O1 . 4 159.97(7) ?
O19 V3 Cs2 . 3_655 51.27(7) ?
O5 V3 Cs2 3_655 3_655 48.77(6) ?
O13 V3 Cs2 . 3_655 151.53(5) ?
O2 V3 Cs2 . 3_655 99.70(6) ?
O1 V3 Cs2 4 3_655 93.29(5) ?
O19 V3 Cs2 . 1_545 54.16(7) ?
O5 V3 Cs2 3_655 1_545 92.22(6) ?
O13 V3 Cs2 . 1_545 99.77(6) ?
O2 V3 Cs2 . 1_545 44.68(5) ?
O1 V3 Cs2 4 1_545 155.29(5) ?
Cs2 V3 Cs2 3_655 1_545 69.362(17) ?
O19 V3 Cs1 . 4 74.86(7) ?
O5 V3 Cs1 3_655 4 143.30(6) ?
O13 V3 Cs1 . 4 45.00(6) ?
O2 V3 Cs1 . 4 128.14(6) ?
O1 V3 Cs1 4 4 58.01(5) ?
Cs2 V3 Cs1 3_655 4 112.88(3) ?
Cs2 V3 Cs1 1_545 4 111.48(2) ?
O2 P1 O1 . . 109.89(10) ?
O2 P1 O3 . . 112.16(10) ?
O1 P1 O3 . . 110.34(9) ?
O2 P1 O4 . . 110.14(11) ?
O1 P1 O4 . . 106.68(10) ?
O3 P1 O4 . . 107.46(12) ?
O2 P1 Cs2 . 1_545 55.78(7) ?
O3 P1 Cs2 . 1_545 154.07(8) ?
O4 P1 Cs2 . 1_545 98.45(9) ?
O2 P1 Cs1 . . 102.37(8) ?
O1 P1 Cs1 . . 68.28(7) ?
O3 P1 Cs1 . . 50.38(7) ?
O4 P1 Cs1 . . 146.47(8) ?
Cs2 P1 Cs1 1_545 . 106.604(15) ?
O5 P2 O7 . . 109.07(10) ?
O5 P2 O6 . . 112.79(9) ?
O7 P2 O6 . . 113.20(9) ?
O5 P2 O8 . . 108.94(11) ?
O7 P2 O8 . . 106.83(9) ?
O6 P2 O8 . . 105.72(10) ?
O5 P2 Cs2 . . 58.68(7) ?
O7 P2 Cs2 . . 50.51(6) ?
O6 P2 Cs2 . . 129.11(7) ?
O8 P2 Cs2 . . 124.85(7) ?
O9 P3 O10 . . 111.93(9) ?
O9 P3 O11 . . 108.02(9) ?
O10 P3 O11 . . 108.85(9) ?
O9 P3 O12 . . 106.50(10) ?
O10 P3 O12 . . 111.64(10) ?
O11 P3 O12 . . 109.82(9) ?
O9 P3 Cs1 . 3 66.95(7) ?
O10 P3 Cs1 . 3 69.15(7) ?
O11 P3 Cs1 . 3 76.29(6) ?
O12 P3 Cs1 . 3 172.56(7) ?
O13 P4 O14 . . 114.03(10) ?
O13 P4 O15 . . 110.07(10) ?
O14 P4 O15 . . 109.83(9) ?
O13 P4 O16 . . 107.26(11) ?
O14 P4 O16 . . 106.89(12) ?
O15 P4 O16 . . 108.55(10) ?
O13 P4 Cs1 . 4 61.19(7) ?
O14 P4 Cs1 . 4 160.32(7) ?
O15 P4 Cs1 . 4 89.20(7) ?
O16 P4 Cs1 . 4 60.44(9) ?
O13 P4 Cs1 . . 112.57(8) ?
O14 P4 Cs1 . . 52.18(7) ?
O15 P4 Cs1 . . 61.69(7) ?
O16 P4 Cs1 . . 139.90(9) ?
Cs1 P4 Cs1 4 . 147.232(18) ?
O13 P4 Cs1 . 3 161.44(7) ?
O14 P4 Cs1 . 3 56.89(8) ?
O15 P4 Cs1 . 3 88.49(7) ?
O16 P4 Cs1 . 3 64.79(9) ?
Cs1 P4 Cs1 4 3 121.01(2) ?
Cs1 P4 Cs1 . 3 75.793(14) ?
P1 O1 V3 . 4_556 135.59(11) ?
P1 O1 Cs2 . 1_545 94.64(7) ?
V3 O1 Cs2 4_556 1_545 117.83(7) ?
P1 O1 Cs1 . . 89.45(8) ?
V3 O1 Cs1 4_556 . 95.08(6) ?
Cs2 O1 Cs1 1_545 . 124.43(5) ?
P1 O2 V3 . . 149.32(11) ?
P1 O2 Cs2 . 1_545 100.87(8) ?
V3 O2 Cs2 . 1_545 109.00(7) ?
P1 O3 V2 . . 129.44(9) ?
P1 O3 Cs1 . . 108.21(8) ?
V2 O3 Cs1 . . 98.87(7) ?
P1 O4 Cs2 . 2_645 128.37(9) ?
P2 O5 V3 . 3_655 157.73(12) ?
P2 O5 Cs2 . . 98.12(8) ?
V3 O5 Cs2 3_655 . 104.15(7) ?
P2 O6 V2 . . 132.77(9) ?
P2 O7 V1 . . 128.20(10) ?
P2 O7 Cs2 . . 106.57(8) ?
V1 O7 Cs2 . . 123.50(7) ?
P2 O8 Cs2 . 2_645 131.37(10) ?
P3 O9 V1 . . 129.17(10) ?
P3 O9 Cs1 . 3 89.49(7) ?
V1 O9 Cs1 . 3 94.65(6) ?
P3 O10 V2 . . 135.10(10) ?
P3 O10 Cs1 . 3 87.26(7) ?
V2 O10 Cs1 . 3 104.73(6) ?
P3 O11 V1 . 4_565 137.65(9) ?
P3 O11 Cs1 . 3 80.41(6) ?
V1 O11 Cs1 4_565 3 109.56(6) ?
P4 O13 V3 . . 146.61(11) ?
P4 O13 Cs1 . 4 94.96(8) ?
V3 O13 Cs1 . 4 109.69(7) ?
P4 O14 V2 . . 133.48(10) ?
P4 O14 Cs1 . . 105.02(8) ?
V2 O14 Cs1 . . 104.72(7) ?
P4 O14 Cs1 . 3 101.35(9) ?
V2 O14 Cs1 . 3 111.09(8) ?
Cs1 O14 Cs1 . 3 94.42(4) ?
P4 O15 V1 . 3 138.57(10) ?
P4 O15 Cs1 . . 94.60(8) ?
V1 O15 Cs1 3 . 100.67(6) ?
P4 O16 Cs1 . 4 94.47(10) ?
P4 O16 Cs1 . 3 91.94(9) ?
Cs1 O16 Cs1 4 3 156.31(6) ?
V1 O17 V2 . . 136.86(9) ?
V1 O17 Cs1 . . 125.83(8) ?
V2 O17 Cs1 . . 97.24(6) ?
V1 O17 Cs1 . 3 91.93(7) ?
V2 O17 Cs1 . 3 92.24(6) ?
Cs1 O17 Cs1 . 3 87.65(4) ?
V2 O18 Cs2 . 4_565 124.72(9) ?
V3 O19 Cs2 . 3_655 107.38(8) ?
V3 O19 Cs2 . 1_545 104.42(8) ?
Cs2 O19 Cs2 3_655 1_545 86.90(5) ?
V1 O20 Cs2 . . 103.13(6) ?

loop_
_geom_bond_atom_site_label_1
_geom_bond_atom_site_label_2
_geom_bond_site_symmetry_2
_geom_bond_distance
_geom_bond_publ_flag
Cs1 O17 . 3.0619(18) ?
Cs1 O14 . 3.085(2) ?
Cs1 O3 . 3.240(2) ?
Cs1 O21 2_545 3.241(3) ?
Cs1 O16 4_556 3.248(3) ?
Cs1 O13 4_556 3.274(2) ?
Cs1 O15 . 3.332(2) ?
Cs1 O14 3 3.421(2) ?
Cs2 O7 . 3.0196(19) ?
Cs2 O2 1_565 3.139(2) ?
Cs2 O8 2_655 3.205(2) ?
Cs2 O5 . 3.236(2) ?
Cs2 O18 4_566 3.256(2) ?
Cs2 O1 1_565 3.287(2) ?
Cs2 O20 . 3.348(2) ?
Cs2 O19 3_655 3.411(2) ?
Cs2 O4 2_655 3.450(2) ?
V1 O17 . 1.6178(17) ?
V1 O15 3 1.9788(16) ?
V1 O7 . 1.9826(16) ?
V1 O9 . 1.9965(16) ?
V1 O11 4_566 2.0108(16) ?
V1 O20 . 2.244(2) ?
V2 O18 . 1.6053(16) ?
V2 O14 . 1.9784(18) ?
V2 O6 . 1.9904(16) ?
V2 O3 . 2.0083(17) ?
V2 O10 . 2.0176(17) ?
V2 O17 . 2.3175(16) ?
V3 O19 . 1.5919(19) ?
V3 O5 3_655 1.9592(17) ?
V3 O13 . 1.9795(17) ?
V3 O2 . 1.9796(18) ?
V3 O1 4 1.9806(17) ?
P1 O2 . 1.5047(18) ?
P1 O1 . 1.5140(16) ?
P1 O3 . 1.5354(18) ?
P1 O4 . 1.5730(19) ?
P2 O5 . 1.4927(17) ?
P2 O7 . 1.5242(16) ?
P2 O6 . 1.5262(16) ?
P2 O8 . 1.5989(18) ?
P3 O9 . 1.5254(15) ?
P3 O10 . 1.5295(18) ?
P3 O11 . 1.5306(16) ?
P3 O12 . 1.5621(18) ?
P4 O13 . 1.5108(17) ?
P4 O14 . 1.5138(18) ?
P4 O15 . 1.5217(15) ?
P4 O16 . 1.583(2) ?
O1 V3 4_556 1.9806(17) ?
O1 Cs2 1_545 3.287(2) ?
O2 Cs2 1_545 3.139(2) ?
O4 Cs2 2_645 3.450(2) ?
O5 V3 3_655 1.9592(17) ?
O8 Cs2 2_645 3.205(2) ?
O11 V1 4_565 2.0108(16) ?
O13 Cs1 4 3.274(2) ?
O14 Cs1 3 3.421(2) ?
O15 V1 3 1.9788(16) ?
O16 Cs1 4 3.248(3) ?
O18 Cs2 4_565 3.256(2) ?
O19 Cs2 3_655 3.411(2) ?
O21 Cs1 2 3.241(3) ?
